data_4306816
loop_
_publ_author_name
'Karl M. Kadish'
'Rachel Garcia'
'Tuan Phan'
'Julien Wellhoff'
'Eric Van Caemelbecke'
'John L. Bear'

_publ_section_title
;
Electrochemical and Spectroscopic Characterization of a Series of
Mixed-Ligand Diruthenium Compounds
;
_journal_name_full 'Inorganic Chemistry'
_journal_page_first 11423
_journal_page_last 11428
_journal_paper_doi 10.1021/ic8017369
_journal_volume 47
_journal_year 2008
_chemical_formula_moiety 'C29 H28 N4 O5 F2 Cl Ru2, C3 H6 O'
_chemical_formula_sum 'C32 H34 Cl F2 N4 O6 Ru2'
_chemical_formula_weight 846.22
_chemical_name_systematic
; 
 ? 
;
_space_group_IT_number 15
_symmetry_cell_setting monoclinic
_symmetry_space_group_name_Hall '-C 2yc'
_symmetry_space_group_name_H-M 'C 1 2/c 1'
_atom_sites_solution_hydrogens geom
_atom_sites_solution_primary direct
_atom_sites_solution_secondary difmap
_audit_creation_method SHELXL-97
_cell_angle_alpha 90.00
_cell_angle_beta 104.186(1)
_cell_angle_gamma 90.00
_cell_formula_units_Z 8
_cell_length_a 19.6666(12)
_cell_length_b 14.0414(8)
_cell_length_c 25.4874(15)
_cell_measurement_reflns_used 6146
_cell_measurement_temperature 223(2)
_cell_measurement_theta_max 23.53
_cell_measurement_theta_min 1.80
_cell_volume 6823.6(7)
_computing_cell_refinement 'Bruker SAINT software (Bruker, 1999)'
_computing_data_collection 'Siemens SMART software (Siemens, 1996)'
_computing_data_reduction 'Bruker SAINT software (Bruker, 1999)'
_computing_structure_refinement 'SHELXL-97 (Sheldrick, 1997)'
_computing_structure_solution 'SHELXS-97 (Sheldrick, 1997)'
_diffrn_ambient_temperature 223(2)
_diffrn_detector_area_resol_mean 1K
_diffrn_measured_fraction_theta_full 0.998
_diffrn_measured_fraction_theta_max 0.998
_diffrn_measurement_device_type 'Siemens SMART CCD'
_diffrn_measurement_method CCD
_diffrn_radiation_monochromator graphite
_diffrn_radiation_source 'fine-focus sealed tube'
_diffrn_radiation_type MoK\a
_diffrn_radiation_wavelength 0.71073
_diffrn_reflns_av_R_equivalents 0.0581
_diffrn_reflns_av_sigmaI/netI 0.0328
_diffrn_reflns_limit_h_max 21
_diffrn_reflns_limit_h_min -22
_diffrn_reflns_limit_k_max 15
_diffrn_reflns_limit_k_min 0
_diffrn_reflns_limit_l_max 28
_diffrn_reflns_limit_l_min 0
_diffrn_reflns_number 15805
_diffrn_reflns_theta_full 23.53
_diffrn_reflns_theta_max 23.53
_diffrn_reflns_theta_min 1.80
_diffrn_standards_decay_% 0.0
_exptl_absorpt_coefficient_mu 1.023
_exptl_absorpt_correction_T_max 0.8832
_exptl_absorpt_correction_T_min 0.7026
_exptl_absorpt_correction_type empirical
_exptl_crystal_colour 'Very dark blue-green'
_exptl_crystal_density_diffrn 1.647
_exptl_crystal_density_method 'not measured'
_exptl_crystal_description 'Thin plate'
_exptl_crystal_F_000 3400
_exptl_crystal_size_max 0.35
_exptl_crystal_size_mid 0.30
_exptl_crystal_size_min 0.08
_refine_diff_density_max 0.809
_refine_diff_density_min -0.652
_refine_diff_density_rms 0.090
_refine_ls_extinction_coef 0.000009(17)
_refine_ls_extinction_expression Fc^*^=kFc[1+0.001xFc^2^\l^3^/sin(2\q)]^-1/4^
_refine_ls_extinction_method SHELXL
_refine_ls_goodness_of_fit_ref 1.041
_refine_ls_hydrogen_treatment mixed
_refine_ls_matrix_type full
_refine_ls_number_parameters 332
_refine_ls_number_reflns 5069
_refine_ls_number_restraints 0
_refine_ls_restrained_S_all 1.041
_refine_ls_R_factor_all 0.0702
_refine_ls_R_factor_gt 0.0384
_refine_ls_shift/su_max 0.181
_refine_ls_shift/su_mean 0.010
_refine_ls_structure_factor_coef Fsqd
_refine_ls_weighting_details 'calc w=1/[\s^2^(Fo^2^)+(0.0444P)^2^+45.9109P] where P=(Fo^2^+2Fc^2^)/3'
_refine_ls_weighting_scheme calc
_refine_ls_wR_factor_gt 0.0916
_refine_ls_wR_factor_ref 0.1117
_reflns_number_gt 3316
_reflns_number_total 5307
_reflns_threshold_expression >4sigma(I)
_cod_data_source_file ic8017369_si_002.cif
_cod_data_source_block k780
_cod_depositor_comments
;
The following automatic conversions were performed:
'_symmetry_cell_setting' value 'Monoclinic' changed to 'monoclinic'
according to '/home/saulius/struct/CIF-dictionaries/cif_core.dic'
dictionary named 'cif_core.dic' version 2.4.1 from
2010-06-29.

'_exptl_absorpt_correction_type' value 'Empirical' changed to
'empirical' according to
'/home/saulius/struct/CIF-dictionaries/cif_core.dic' dictionary named
'cif_core.dic' version 2.4.1 from 2010-06-29.

Automatic conversion script
Id: cif_fix_enum 1527 2010-12-29 10:47:43Z saulius 
;
_cod_original_formula_sum 'C32 H34 N4 O6 F2 Cl Ru2'
_cod_database_code 4306816

loop_
_symmetry_equiv_pos_as_xyz
'x, y, z'
'-x, y, -z+1/2'
'x+1/2, y+1/2, z'
'-x+1/2, y+1/2, -z+1/2'
'-x, -y, -z'
'x, -y, z-1/2'
'-x+1/2, -y+1/2, -z'
'x+1/2, -y+1/2, z-1/2'

loop_
_atom_site_label
_atom_site_type_symbol
_atom_site_fract_x
_atom_site_fract_y
_atom_site_fract_z
_atom_site_U_iso_or_equiv
_atom_site_adp_type
_atom_site_occupancy
_atom_site_symmetry_multiplicity
_atom_site_calc_flag
_atom_site_refinement_flags
_atom_site_disorder_assembly
_atom_site_disorder_group
Ru1 Ru 0.40250(2) 0.25146(4) 0.369540(19) 0.03706(16) Uani 1 1 d . . .
Ru2 Ru 0.35611(2) 0.40197(4) 0.35578(2) 0.03739(16) Uani 1 1 d . A .
Cl1 Cl 0.45524(8) 0.08599(12) 0.38232(7) 0.0539(4) Uani 1 1 d . . .
O1 O 0.3835(2) 0.2536(3) 0.44482(16) 0.0452(10) Uani 1 1 d . . .
O2 O 0.3457(2) 0.4040(3) 0.43326(16) 0.0440(10) Uani 1 1 d . . .
O3 O 0.4183(2) 0.2562(3) 0.29293(16) 0.0433(10) Uani 1 1 d . . .
O4 O 0.36607(19) 0.3982(3) 0.27828(16) 0.0428(10) Uani 1 1 d . . .
O5 O 0.3102(2) 0.5555(3) 0.33415(17) 0.0479(11) Uani 1 1 d . . .
N1 N 0.3020(2) 0.1946(4) 0.33980(19) 0.0399(12) Uani 1 1 d . . .
N2 N 0.2580(2) 0.3478(3) 0.33316(18) 0.0347(11) Uani 1 1 d . . .
N3 N 0.5025(2) 0.3115(4) 0.40167(19) 0.0414(13) Uani 1 1 d . . .
N4 N 0.4538(2) 0.4604(4) 0.3795(2) 0.0458(13) Uani 1 1 d . . .
C1 C 0.2899(4) 0.1001(5) 0.3329(3) 0.062(2) Uani 1 1 d . . .
H1 H 0.3289 0.0594 0.3386 0.075 Uiso 1 1 calc R . .
C2 C 0.2249(4) 0.0598(6) 0.3184(3) 0.072(2) Uani 1 1 d . . .
H2 H 0.2196 -0.0064 0.3133 0.086 Uiso 1 1 calc R . .
C3 C 0.1669(4) 0.1189(5) 0.3112(3) 0.067(2) Uani 1 1 d . A .
H3 H 0.1214 0.0931 0.3024 0.081 Uiso 1 1 calc R . .
C4 C 0.1763(3) 0.2135(5) 0.3169(3) 0.0537(18) Uani 1 1 d . . .
H4 H 0.1370 0.2536 0.3123 0.064 Uiso 1 1 calc R A .
C5 C 0.2447(3) 0.2540(5) 0.3299(2) 0.0413(15) Uani 1 1 d . A .
C6 C 0.1986(2) 0.4128(4) 0.32316(15) 0.022(3) Uiso 0.70 1 d PG A 1
C7 C 0.1775(3) 0.4562(5) 0.36559(15) 0.041(2) Uiso 0.70 1 d PG A 1
H7 H 0.2014 0.4432 0.4016 0.049 Uiso 0.70 1 d PG A 1
C8 C 0.1210(3) 0.5187(4) 0.3548(2) 0.052(3) Uiso 0.70 1 d PG A 1
H8 H 0.1067 0.5480 0.3835 0.062 Uiso 0.70 1 d PG A 1
C9 C 0.0855(3) 0.5378(5) 0.3016(2) 0.052(6) Uiso 0.70 1 d PG A 1
H9 H 0.0473 0.5801 0.2944 0.062 Uiso 0.70 1 d PG A 1
C10 C 0.1066(3) 0.4945(4) 0.25920(19) 0.049(3) Uiso 0.70 1 d PG A 1
H10 H 0.0827 0.5074 0.2232 0.058 Uiso 0.70 1 d PG A 1
C11 C 0.16320(19) 0.4320(3) 0.26998(14) 0.051(4) Uiso 0.70 1 d PG A 1
F1 F 0.1834(3) 0.3905(4) 0.22940(16) 0.0498(13) Uiso 0.70 1 d PG A 1
C6' C 0.1937(6) 0.4001(9) 0.3201(5) 0.080(15) Uiso 0.30 1 d PG A 2
C7' C 0.1624(5) 0.4172(7) 0.3624(4) 0.036(5) Uiso 0.30 1 d PG A 2
H7' H 0.1775 0.3827 0.3958 0.043 Uiso 0.13 1 d PG A 2
C8' C 0.1090(7) 0.4843(10) 0.3566(5) 0.041(5) Uiso 0.30 1 d PG A 2
H8' H 0.0878 0.4959 0.3852 0.050 Uiso 0.30 1 d PG A 2
C9' C 0.0871(8) 0.5342(11) 0.3083(6) 0.059(15) Uiso 0.30 1 d PG A 2
H9' H 0.0511 0.5796 0.3043 0.070 Uiso 0.30 1 d PG A 2
C10' C 0.1185(8) 0.5171(10) 0.2659(5) 0.049(7) Uiso 0.30 1 d PG A 2
H10' H 0.1036 0.5508 0.2332 0.059 Uiso 0.30 1 d PG A 2
C11' C 0.1718(7) 0.4500(10) 0.2718(4) 0.037(7) Uiso 0.30 1 d PG A 2
H11' H 0.1934 0.4381 0.2425 0.044 Uiso 0.18 1 d PG A 2
F1' F 0.1834(8) 0.3695(11) 0.4086(5) 0.056(5) Uiso 0.18 1 d PG A 2
F1" F 0.2018(10) 0.4336(15) 0.2312(5) 0.064(9) Uiso 0.13 1 d PG A 2
C12 C 0.5596(3) 0.2569(5) 0.4243(3) 0.0537(18) Uani 1 1 d . . .
H12 H 0.5536 0.1908 0.4265 0.064 Uiso 1 1 calc R . .
C13 C 0.6250(3) 0.2940(6) 0.4438(3) 0.062(2) Uani 1 1 d . . .
H13 H 0.6628 0.2540 0.4596 0.075 Uiso 1 1 calc R . .
C14 C 0.6352(3) 0.3900(6) 0.4401(3) 0.063(2) Uani 1 1 d . A .
H14 H 0.6803 0.4162 0.4526 0.075 Uiso 1 1 calc R . .
C15 C 0.5799(3) 0.4468(6) 0.4185(3) 0.0560(18) Uani 1 1 d . . .
H15 H 0.5866 0.5127 0.4158 0.067 Uiso 1 1 calc R A .
C16 C 0.5113(3) 0.4067(5) 0.3998(2) 0.0435(16) Uani 1 1 d . A .
C17 C 0.4626(6) 0.5656(5) 0.3736(3) 0.040(5) Uiso 0.45 1 d PG A 1
C18 C 0.4569(6) 0.6099(8) 0.3239(3) 0.068(5) Uiso 0.45 1 d PG A 1
H18 H 0.4488 0.5724 0.2914 0.081 Uiso 0.45 1 d PG A 1
C19 C 0.4628(6) 0.7083(8) 0.3212(3) 0.075(6) Uiso 0.45 1 d PG A 1
H19 H 0.4589 0.7382 0.2876 0.091 Uiso 0.45 1 d PG A 1
C20 C 0.4744(8) 0.7625(6) 0.3682(4) 0.068(6) Uiso 0.45 1 d PG A 1
H20 H 0.4785 0.8291 0.3663 0.082 Uiso 0.45 1 d PG A 1
C21 C 0.4802(6) 0.7183(5) 0.4179(3) 0.052(4) Uiso 0.45 1 d PG A 1
H21 H 0.4881 0.7549 0.4496 0.063 Uiso 0.45 1 d PG A 1
C22 C 0.4743(3) 0.6199(5) 0.4206(3) 0.048(4) Uiso 0.45 1 d PG A 1
F2 F 0.4797(5) 0.5776(6) 0.4681(3) 0.073(3) Uiso 0.45 1 d PG A 1
C17' C 0.4636(5) 0.5588(5) 0.3837(2) 0.042(4) Uiso 0.55 1 d PG A 2
C18' C 0.4727(3) 0.6067(4) 0.3382(2) 0.053(4) Uiso 0.55 1 d PG A 2
C19' C 0.4785(6) 0.7054(4) 0.3388(3) 0.074(5) Uiso 0.55 1 d PG A 2
H19' H 0.4847 0.7378 0.3080 0.089 Uiso 0.55 1 d PG A 2
C20' C 0.4751(7) 0.7562(5) 0.3849(4) 0.071(5) Uiso 0.55 1 d PG A 2
H20' H 0.4789 0.8229 0.3853 0.085 Uiso 0.55 1 d PG A 2
C21' C 0.4659(5) 0.7082(7) 0.4304(3) 0.073(5) Uiso 0.55 1 d PG A 2
H21' H 0.4636 0.7426 0.4616 0.088 Uiso 0.55 1 d PG A 2
C22' C 0.4602(5) 0.6096(7) 0.4298(2) 0.061(4) Uiso 0.55 1 d PG A 2
H22' H 0.4539 0.5765 0.4612 0.073 Uiso 0.55 1 d PG A 2
F2' F 0.4760(4) 0.5582(5) 0.2941(2) 0.075(2) Uiso 0.55 1 d PG A 2
C23 C 0.3577(3) 0.3286(5) 0.4609(2) 0.0422(15) Uani 1 1 d . . .
C24 C 0.3400(3) 0.3243(5) 0.5145(3) 0.0553(18) Uani 1 1 d . . .
H24A H 0.3086 0.3762 0.5173 0.083 Uiso 1 1 calc R . .
H24B H 0.3827 0.3297 0.5431 0.083 Uiso 1 1 calc R . .
H24C H 0.3174 0.2640 0.5179 0.083 Uiso 1 1 calc R . .
C25 C 0.3970(3) 0.3282(5) 0.2636(3) 0.0445(16) Uani 1 1 d . . .
C26 C 0.4107(3) 0.3315(6) 0.2084(3) 0.0586(19) Uani 1 1 d . . .
H26A H 0.4234 0.2684 0.1985 0.088 Uiso 1 1 calc R . .
H26B H 0.4488 0.3754 0.2085 0.088 Uiso 1 1 calc R . .
H26C H 0.3687 0.3527 0.1823 0.088 Uiso 1 1 calc R . .
C27 C 0.2878(3) 0.6254(5) 0.3528(3) 0.0494(17) Uani 1 1 d . . .
C28 C 0.2880(5) 0.6317(6) 0.4111(3) 0.080(2) Uani 1 1 d . . .
H28A H 0.3067 0.5732 0.4292 0.120 Uiso 1 1 calc R . .
H28B H 0.2404 0.6411 0.4145 0.120 Uiso 1 1 calc R . .
H28C H 0.3169 0.6850 0.4274 0.120 Uiso 1 1 calc R . .
C29 C 0.2614(5) 0.7069(6) 0.3178(4) 0.087(3) Uani 1 1 d . . .
H29A H 0.2641 0.6929 0.2811 0.131 Uiso 1 1 calc R . .
H29B H 0.2896 0.7627 0.3309 0.131 Uiso 1 1 calc R . .
H29C H 0.2130 0.7192 0.3183 0.131 Uiso 1 1 calc R . .
O6 O 0.2915(4) 0.0124(7) 0.4976(4) 0.089(2) Uiso 0.63 1 d PG B 1
C30 C 0.3476(4) -0.0068(5) 0.4859(3) 0.089(2) Uiso 0.63 1 d PG B 1
C31 C 0.3500(6) -0.0828(9) 0.4462(5) 0.089(2) Uiso 0.63 1 d PG B 1
H31A H 0.3041 -0.1100 0.4334 0.133 Uiso 0.63 1 d PG B 1
H31B H 0.3651 -0.0564 0.4162 0.133 Uiso 0.63 1 d PG B 1
H31C H 0.3822 -0.1315 0.4632 0.133 Uiso 0.63 1 d PG B 1
C32 C 0.4121(4) 0.0464(10) 0.5117(7) 0.089(2) Uiso 0.63 1 d PG B 1
H32A H 0.4016 0.0928 0.5362 0.133 Uiso 0.63 1 d PG B 1
H32B H 0.4468 0.0029 0.5312 0.133 Uiso 0.63 1 d PG B 1
H32C H 0.4297 0.0779 0.4843 0.133 Uiso 0.63 1 d PG B 1
O6' O 0.3003(8) -0.0531(12) 0.5048(6) 0.095(4) Uiso 0.38 1 d PG C 2
C30' C 0.3552(6) -0.0298(9) 0.4926(5) 0.095(4) Uiso 0.38 1 d PG C 2
C31' C 0.3851(10) -0.0918(15) 0.4569(9) 0.095(4) Uiso 0.38 1 d PG C 2
H31D H 0.3557 -0.1467 0.4469 0.143 Uiso 0.38 1 d PG C 2
H31E H 0.3875 -0.0571 0.4250 0.143 Uiso 0.38 1 d PG C 2
H31F H 0.4313 -0.1117 0.4758 0.143 Uiso 0.38 1 d PG C 2
C32' C 0.3910(11) 0.0600(14) 0.5137(12) 0.095(4) Uiso 0.38 1 d PG C 2
H32D H 0.3651 0.0915 0.5360 0.143 Uiso 0.38 1 d PG C 2
H32E H 0.4375 0.0461 0.5348 0.143 Uiso 0.38 1 d PG C 2
H32F H 0.3937 0.1007 0.4840 0.143 Uiso 0.38 1 d PG C 2

loop_
_atom_site_aniso_label
_atom_site_aniso_U_11
_atom_site_aniso_U_22
_atom_site_aniso_U_33
_atom_site_aniso_U_23
_atom_site_aniso_U_13
_atom_site_aniso_U_12
Ru1 0.0268(3) 0.0480(3) 0.0354(3) -0.0027(2) 0.00566(19) 0.0070(2)
Ru2 0.0239(2) 0.0455(3) 0.0412(3) -0.0037(2) 0.0049(2) 0.0035(2)
Cl1 0.0422(9) 0.0582(11) 0.0596(11) -0.0006(8) 0.0095(8) 0.0175(8)
O1 0.037(2) 0.056(3) 0.041(2) 0.004(2) 0.0065(18) 0.009(2)
O2 0.039(2) 0.047(3) 0.044(3) -0.007(2) 0.0067(19) 0.008(2)
O3 0.038(2) 0.055(3) 0.037(2) -0.004(2) 0.0088(18) 0.005(2)
O4 0.031(2) 0.051(3) 0.045(3) 0.002(2) 0.0063(18) 0.002(2)
O5 0.031(2) 0.053(3) 0.060(3) 0.000(2) 0.012(2) 0.002(2)
N1 0.031(3) 0.048(3) 0.041(3) -0.001(2) 0.008(2) 0.003(2)
N2 0.021(2) 0.042(3) 0.039(3) -0.002(2) 0.004(2) 0.004(2)
N3 0.030(3) 0.056(4) 0.035(3) -0.008(2) 0.003(2) 0.006(3)
N4 0.025(3) 0.065(4) 0.046(3) -0.001(3) 0.007(2) 0.002(3)
C1 0.045(4) 0.044(4) 0.090(6) -0.004(4) 0.004(4) 0.010(4)
C2 0.048(4) 0.047(4) 0.117(7) -0.006(4) 0.014(4) -0.006(4)
C3 0.039(4) 0.058(5) 0.101(6) -0.003(4) 0.011(4) -0.010(4)
C4 0.031(3) 0.057(5) 0.071(5) 0.004(4) 0.007(3) 0.003(3)
C5 0.031(3) 0.056(4) 0.036(3) 0.003(3) 0.007(3) 0.008(3)
C12 0.040(4) 0.072(5) 0.045(4) -0.003(4) 0.003(3) 0.020(4)
C13 0.027(4) 0.093(6) 0.058(5) -0.012(4) -0.008(3) 0.015(4)
C14 0.031(4) 0.095(6) 0.059(5) -0.023(4) 0.004(3) 0.005(4)
C15 0.038(4) 0.076(5) 0.053(4) -0.020(4) 0.008(3) -0.002(4)
C16 0.028(3) 0.066(5) 0.037(3) -0.015(3) 0.009(3) 0.002(3)
C23 0.022(3) 0.060(4) 0.044(4) -0.013(3) 0.006(3) -0.002(3)
C24 0.045(4) 0.073(5) 0.050(4) -0.012(4) 0.017(3) -0.003(4)
C25 0.029(3) 0.059(4) 0.041(4) -0.001(3) 0.000(3) -0.007(3)
C26 0.048(4) 0.089(6) 0.042(4) 0.001(4) 0.016(3) 0.003(4)
C27 0.034(3) 0.054(4) 0.062(5) -0.005(4) 0.016(3) 0.002(3)
C28 0.091(6) 0.074(6) 0.083(6) -0.005(5) 0.035(5) 0.014(5)
C29 0.097(7) 0.064(5) 0.102(7) 0.015(5) 0.025(5) 0.028(5)

loop_
_atom_type_symbol
_atom_type_description
_atom_type_scat_dispersion_real
_atom_type_scat_dispersion_imag
_atom_type_scat_source
C C 0.0033 0.0016 'International Tables Vol C Tables 4.2.6.8 and 6.1.1.4'
H H 0.0000 0.0000 'International Tables Vol C Tables 4.2.6.8 and 6.1.1.4'
N N 0.0061 0.0033 'International Tables Vol C Tables 4.2.6.8 and 6.1.1.4'
O O 0.0106 0.0060 'International Tables Vol C Tables 4.2.6.8 and 6.1.1.4'
F F 0.0171 0.0103 'International Tables Vol C Tables 4.2.6.8 and 6.1.1.4'
Cl Cl 0.1484 0.1585 'International Tables Vol C Tables 4.2.6.8 and 6.1.1.4'
Ru Ru -1.2594 0.8363 'International Tables Vol C Tables 4.2.6.8 and 6.1.1.4'

loop_
_geom_angle_atom_site_label_1
_geom_angle_atom_site_label_2
_geom_angle_atom_site_label_3
_geom_angle
_geom_angle_site_symmetry_1
_geom_angle_site_symmetry_3
_geom_angle_publ_flag
O1 Ru1 O3 176.79(17) . . ?
O1 Ru1 N1 88.41(17) . . ?
O3 Ru1 N1 91.01(17) . . ?
O1 Ru1 N3 89.83(17) . . ?
O3 Ru1 N3 90.69(17) . . ?
N1 Ru1 N3 177.94(19) . . ?
O1 Ru1 Ru2 88.42(12) . . ?
O3 Ru1 Ru2 88.41(12) . . ?
N1 Ru1 Ru2 89.52(14) . . ?
N3 Ru1 Ru2 89.36(14) . . ?
O1 Ru1 Cl1 93.22(13) . . ?
O3 Ru1 Cl1 89.95(13) . . ?
N1 Ru1 Cl1 90.96(14) . . ?
N3 Ru1 Cl1 90.21(15) . . ?
Ru2 Ru1 Cl1 178.30(5) . . ?
N2 Ru2 O4 91.47(17) . . ?
N2 Ru2 O2 88.06(17) . . ?
O4 Ru2 O2 179.28(18) . . ?
N2 Ru2 N4 178.2(2) . . ?
O4 Ru2 N4 89.41(18) . . ?
O2 Ru2 N4 91.08(18) . . ?
N2 Ru2 Ru1 90.73(13) . . ?
O4 Ru2 Ru1 89.73(12) . . ?
O2 Ru2 Ru1 89.74(12) . . ?
N4 Ru2 Ru1 90.87(15) . . ?
N2 Ru2 O5 89.64(16) . . ?
O4 Ru2 O5 85.33(16) . . ?
O2 Ru2 O5 95.20(16) . . ?
N4 Ru2 O5 88.84(18) . . ?
Ru1 Ru2 O5 175.05(11) . . ?
C23 O1 Ru1 119.4(4) . . ?
C23 O2 Ru2 118.7(4) . . ?
C25 O3 Ru1 118.8(4) . . ?
C25 O4 Ru2 118.5(4) . . ?
C27 O5 Ru2 143.3(4) . . ?
C1 N1 C5 117.4(5) . . ?
C1 N1 Ru1 122.9(4) . . ?
C5 N1 Ru1 119.6(4) . . ?
C5 N2 C6' 109.9(7) . . ?
C5 N2 C6 117.9(5) . . ?
C6' N2 C6 8.3(6) . . ?
C5 N2 Ru2 123.1(4) . . ?
C6' N2 Ru2 127.0(6) . . ?
C6 N2 Ru2 118.9(4) . . ?
C16 N3 C12 118.1(5) . . ?
C16 N3 Ru1 119.8(4) . . ?
C12 N3 Ru1 122.1(5) . . ?
C16 N4 C17' 115.9(6) . . ?
C16 N4 C17 118.8(6) . . ?
C17' N4 C17 10.0(4) . . ?
C16 N4 Ru2 121.8(5) . . ?
C17' N4 Ru2 121.6(5) . . ?
C17 N4 Ru2 119.4(5) . . ?
N1 C1 C2 124.5(7) . . ?
C1 C2 C3 118.2(7) . . ?
C4 C3 C2 119.4(7) . . ?
C3 C4 C5 121.1(6) . . ?
N2 C5 N1 116.4(5) . . ?
N2 C5 C4 124.5(6) . . ?
N1 C5 C4 119.1(6) . . ?
C11 C6 C7 120.0 . . ?
C11 C6 N2 118.8(3) . . ?
C7 C6 N2 121.2(3) . . ?
C6 C7 C8 120.0 . . ?
C9 C8 C7 120.0 . . ?
C8 C9 C10 120.0 . . ?
C11 C10 C9 120.0 . . ?
F1 C11 C6 120.0 . . ?
F1 C11 C10 120.0 . . ?
C6 C11 C10 120.0 . . ?
C11' C6' C7' 120.0 . . ?
C11' C6' N2 122.1(7) . . ?
C7' C6' N2 116.3(6) . . ?
F1' C7' C8' 120.0 . . ?
F1' C7' C6' 120.0 . . ?
C8' C7' C6' 120.0 . . ?
C7' C8' C9' 120.0 . . ?
C8' C9' C10' 120.0 . . ?
C11' C10' C9' 120.0 . . ?
F1" C11' C10' 120.0 . . ?
F1" C11' C6' 120.0 . . ?
C10' C11' C6' 120.0 . . ?
N3 C12 C13 123.0(7) . . ?
C14 C13 C12 119.4(7) . . ?
C15 C14 C13 119.4(7) . . ?
C14 C15 C16 120.2(7) . . ?
N3 C16 N4 117.6(5) . . ?
N3 C16 C15 119.7(6) . . ?
N4 C16 C15 122.7(7) . . ?
C18 C17 C22 120.0 . . ?
C18 C17 N4 123.1(5) . . ?
C22 C17 N4 116.9(5) . . ?
C17 C18 C19 120.0 . . ?
C18 C19 C20 120.0 . . ?
C21 C20 C19 120.0 . . ?
C22 C21 C20 120.0 . . ?
F2 C22 C21 120.0 . . ?
F2 C22 C17 120.0 . . ?
C21 C22 C17 120.0 . . ?
C18' C17' C22' 120.0 . . ?
C18' C17' N4 117.3(4) . . ?
C22' C17' N4 122.6(4) . . ?
F2' C18' C17' 120.0 . . ?
F2' C18' C19' 120.0 . . ?
C17' C18' C19' 120.0 . . ?
C18' C19' C20' 120.0 . . ?
C21' C20' C19' 120.0 . . ?
C22' C21' C20' 120.0 . . ?
C21' C22' C17' 120.0 . . ?
O2 C23 O1 123.2(6) . . ?
O2 C23 C24 119.4(6) . . ?
O1 C23 C24 117.4(6) . . ?
O4 C25 O3 124.3(6) . . ?
O4 C25 C26 117.8(6) . . ?
O3 C25 C26 118.0(6) . . ?
O5 C27 C29 120.0(7) . . ?
O5 C27 C28 121.7(6) . . ?
C29 C27 C28 118.3(7) . . ?
O6 C30 C32 120.0 . . ?
O6 C30 C31 120.0 . . ?
C32 C30 C31 120.0 . . ?
O6' C30' C31' 120.0 . . ?
O6' C30' C32' 120.0 . . ?
C31' C30' C32' 120.0 . . ?

loop_
_geom_bond_atom_site_label_1
_geom_bond_atom_site_label_2
_geom_bond_distance
_geom_bond_site_symmetry_2
_geom_bond_publ_flag
Ru1 O1 2.043(4) . ?
Ru1 O3 2.052(4) . ?
Ru1 N1 2.093(5) . ?
Ru1 N3 2.111(5) . ?
Ru1 Ru2 2.2945(7) . ?
Ru1 Cl1 2.5328(17) . ?
Ru2 N2 2.021(4) . ?
Ru2 O4 2.033(4) . ?
Ru2 O2 2.035(4) . ?
Ru2 N4 2.040(5) . ?
Ru2 O5 2.349(5) . ?
O1 C23 1.278(7) . ?
O2 C23 1.262(7) . ?
O3 C25 1.266(7) . ?
O4 C25 1.260(7) . ?
O5 C27 1.219(7) . ?
N1 C1 1.351(8) . ?
N1 C5 1.376(7) . ?
N2 C5 1.341(8) . ?
N2 C6' 1.430(11) . ?
N2 C6 1.456(6) . ?
N3 C16 1.350(8) . ?
N3 C12 1.366(7) . ?
N4 C16 1.352(8) . ?
N4 C17' 1.395(9) . ?
N4 C17 1.499(10) . ?
C1 C2 1.364(9) . ?
C2 C3 1.386(10) . ?
C3 C4 1.344(10) . ?
C4 C5 1.423(8) . ?
C6 C11 1.3899 . ?
C6 C7 1.3900 . ?
C7 C8 1.3901 . ?
C8 C9 1.3897 . ?
C9 C10 1.3905 . ?
C10 C11 1.3903 . ?
C11 F1 1.3297 . ?
C6' C11' 1.3899 . ?
C6' C7' 1.3900 . ?
C7' F1' 1.3298 . ?
C7' C8' 1.3899 . ?
C8' C9' 1.3901 . ?
C9' C10' 1.3902 . ?
C10' C11' 1.3897 . ?
C11' F1" 1.3300 . ?
C12 C13 1.363(9) . ?
C13 C14 1.370(11) . ?
C14 C15 1.351(10) . ?
C15 C16 1.432(8) . ?
C17 C18 1.3899 . ?
C17 C22 1.3900 . ?
C18 C19 1.3900 . ?
C19 C20 1.3901 . ?
C20 C21 1.3900 . ?
C21 C22 1.3900 . ?
C22 F2 1.3301 . ?
C17' C18' 1.3897 . ?
C17' C22' 1.3901 . ?
C18' F2' 1.3301 . ?
C18' C19' 1.3898 . ?
C19' C20' 1.3903 . ?
C20' C21' 1.3900 . ?
C21' C22' 1.3898 . ?
C23 C24 1.492(8) . ?
C25 C26 1.498(8) . ?
C27 C29 1.466(10) . ?
C27 C28 1.487(10) . ?
O6 C30 1.2400 . ?
C30 C32 1.4799 . ?
C30 C31 1.4801 . ?
O6' C30' 1.2400 . ?
C30' C31' 1.4796 . ?
C30' C32' 1.4801 . ?

loop_
_geom_torsion_atom_site_label_1
_geom_torsion_atom_site_label_2
_geom_torsion_atom_site_label_3
_geom_torsion_atom_site_label_4
_geom_torsion
_geom_torsion_site_symmetry_1
_geom_torsion_site_symmetry_2
_geom_torsion_site_symmetry_3
_geom_torsion_site_symmetry_4
_geom_torsion_publ_flag
O1 Ru1 Ru2 N2 -83.83(17) . . . . ?
O3 Ru1 Ru2 N2 95.62(17) . . . . ?
N1 Ru1 Ru2 N2 4.59(19) . . . . ?
N3 Ru1 Ru2 N2 -173.68(18) . . . . ?
Cl1 Ru1 Ru2 N2 111.1(16) . . . . ?
O1 Ru1 Ru2 O4 -175.29(15) . . . . ?
O3 Ru1 Ru2 O4 4.15(15) . . . . ?
N1 Ru1 Ru2 O4 -86.87(17) . . . . ?
N3 Ru1 Ru2 O4 94.86(17) . . . . ?
Cl1 Ru1 Ru2 O4 19.7(16) . . . . ?
O1 Ru1 Ru2 O2 4.22(16) . . . . ?
O3 Ru1 Ru2 O2 -176.33(16) . . . . ?
N1 Ru1 Ru2 O2 92.65(17) . . . . ?
N3 Ru1 Ru2 O2 -85.62(17) . . . . ?
Cl1 Ru1 Ru2 O2 -160.8(16) . . . . ?
O1 Ru1 Ru2 N4 95.30(18) . . . . ?
O3 Ru1 Ru2 N4 -85.26(18) . . . . ?
N1 Ru1 Ru2 N4 -176.28(19) . . . . ?
N3 Ru1 Ru2 N4 5.45(19) . . . . ?
Cl1 Ru1 Ru2 N4 -69.7(16) . . . . ?
O1 Ru1 Ru2 O5 -178(34) . . . . ?
O3 Ru1 Ru2 O5 1.3(12) . . . . ?
N1 Ru1 Ru2 O5 -89.7(12) . . . . ?
N3 Ru1 Ru2 O5 92.0(12) . . . . ?
Cl1 Ru1 Ru2 O5 17(2) . . . . ?
O3 Ru1 O1 C23 -12(3) . . . . ?
N1 Ru1 O1 C23 -92.0(4) . . . . ?
N3 Ru1 O1 C23 86.9(4) . . . . ?
Ru2 Ru1 O1 C23 -2.4(4) . . . . ?
Cl1 Ru1 O1 C23 177.1(4) . . . . ?
N2 Ru2 O2 C23 83.1(4) . . . . ?
O4 Ru2 O2 C23 35(13) . . . . ?
N4 Ru2 O2 C23 -98.5(4) . . . . ?
Ru1 Ru2 O2 C23 -7.6(4) . . . . ?
O5 Ru2 O2 C23 172.6(4) . . . . ?
O1 Ru1 O3 C25 6(3) . . . . ?
N1 Ru1 O3 C25 85.8(4) . . . . ?
N3 Ru1 O3 C25 -93.1(4) . . . . ?
Ru2 Ru1 O3 C25 -3.7(4) . . . . ?
Cl1 Ru1 O3 C25 176.7(4) . . . . ?
N2 Ru2 O4 C25 -96.9(4) . . . . ?
O2 Ru2 O4 C25 -48(13) . . . . ?
N4 Ru2 O4 C25 84.7(4) . . . . ?
Ru1 Ru2 O4 C25 -6.1(4) . . . . ?
O5 Ru2 O4 C25 173.6(4) . . . . ?
N2 Ru2 O5 C27 90.8(7) . . . . ?
O4 Ru2 O5 C27 -177.7(7) . . . . ?
O2 Ru2 O5 C27 2.8(7) . . . . ?
N4 Ru2 O5 C27 -88.2(7) . . . . ?
Ru1 Ru2 O5 C27 -174.8(9) . . . . ?
O1 Ru1 N1 C1 -95.7(5) . . . . ?
O3 Ru1 N1 C1 87.4(5) . . . . ?
N3 Ru1 N1 C1 -127(6) . . . . ?
Ru2 Ru1 N1 C1 175.8(5) . . . . ?
Cl1 Ru1 N1 C1 -2.5(5) . . . . ?
O1 Ru1 N1 C5 79.9(4) . . . . ?
O3 Ru1 N1 C5 -97.0(4) . . . . ?
N3 Ru1 N1 C5 49(6) . . . . ?
Ru2 Ru1 N1 C5 -8.6(4) . . . . ?
Cl1 Ru1 N1 C5 173.1(4) . . . . ?
O4 Ru2 N2 C5 87.5(5) . . . . ?
O2 Ru2 N2 C5 -91.9(5) . . . . ?
N4 Ru2 N2 C5 -154(6) . . . . ?
Ru1 Ru2 N2 C5 -2.2(5) . . . . ?
O5 Ru2 N2 C5 172.8(5) . . . . ?
O4 Ru2 N2 C6' -94.4(7) . . . . ?
O2 Ru2 N2 C6' 86.1(7) . . . . ?
N4 Ru2 N2 C6' 25(7) . . . . ?
Ru1 Ru2 N2 C6' 175.8(6) . . . . ?
O5 Ru2 N2 C6' -9.1(6) . . . . ?
O4 Ru2 N2 C6 -96.4(3) . . . . ?
O2 Ru2 N2 C6 84.1(3) . . . . ?
N4 Ru2 N2 C6 22(7) . . . . ?
Ru1 Ru2 N2 C6 173.8(3) . . . . ?
O5 Ru2 N2 C6 -11.1(3) . . . . ?
O1 Ru1 N3 C16 -95.0(4) . . . . ?
O3 Ru1 N3 C16 81.8(4) . . . . ?
N1 Ru1 N3 C16 -64(6) . . . . ?
Ru2 Ru1 N3 C16 -6.6(4) . . . . ?
Cl1 Ru1 N3 C16 171.8(4) . . . . ?
O1 Ru1 N3 C12 85.5(5) . . . . ?
O3 Ru1 N3 C12 -97.6(5) . . . . ?
N1 Ru1 N3 C12 117(6) . . . . ?
Ru2 Ru1 N3 C12 174.0(5) . . . . ?
Cl1 Ru1 N3 C12 -7.7(5) . . . . ?
N2 Ru2 N4 C16 145(6) . . . . ?
O4 Ru2 N4 C16 -96.2(5) . . . . ?
O2 Ru2 N4 C16 83.3(5) . . . . ?
Ru1 Ru2 N4 C16 -6.5(5) . . . . ?
O5 Ru2 N4 C16 178.4(5) . . . . ?
N2 Ru2 N4 C17' -25(7) . . . . ?
O4 Ru2 N4 C17' 94.1(4) . . . . ?
O2 Ru2 N4 C17' -86.4(4) . . . . ?
Ru1 Ru2 N4 C17' -176.1(4) . . . . ?
O5 Ru2 N4 C17' 8.8(4) . . . . ?
N2 Ru2 N4 C17 -36(7) . . . . ?
O4 Ru2 N4 C17 82.9(5) . . . . ?
O2 Ru2 N4 C17 -97.7(5) . . . . ?
Ru1 Ru2 N4 C17 172.6(4) . . . . ?
O5 Ru2 N4 C17 -2.5(4) . . . . ?
C5 N1 C1 C2 -1.9(11) . . . . ?
Ru1 N1 C1 C2 173.8(6) . . . . ?
N1 C1 C2 C3 -1.6(13) . . . . ?
C1 C2 C3 C4 2.3(13) . . . . ?
C2 C3 C4 C5 0.4(12) . . . . ?
C6' N2 C5 N1 178.0(6) . . . . ?
C6 N2 C5 N1 -179.7(4) . . . . ?
Ru2 N2 C5 N1 -3.6(7) . . . . ?
C6' N2 C5 C4 -1.9(9) . . . . ?
C6 N2 C5 C4 0.4(9) . . . . ?
Ru2 N2 C5 C4 176.5(5) . . . . ?
C1 N1 C5 N2 -175.4(6) . . . . ?
Ru1 N1 C5 N2 8.7(7) . . . . ?
C1 N1 C5 C4 4.5(9) . . . . ?
Ru1 N1 C5 C4 -171.4(4) . . . . ?
C3 C4 C5 N2 176.0(7) . . . . ?
C3 C4 C5 N1 -3.9(10) . . . . ?
C5 N2 C6 C11 -79.6(6) . . . . ?
C6' N2 C6 C11 -64(4) . . . . ?
Ru2 N2 C6 C11 104.2(4) . . . . ?
C5 N2 C6 C7 101.0(5) . . . . ?
C6' N2 C6 C7 116(4) . . . . ?
Ru2 N2 C6 C7 -75.2(4) . . . . ?
C11 C6 C7 C8 0.0 . . . . ?
N2 C6 C7 C8 179.4(6) . . . . ?
C6 C7 C8 C9 0.0 . . . . ?
C7 C8 C9 C10 0.0 . . . . ?
C8 C9 C10 C11 0.0 . . . . ?
C7 C6 C11 F1 -180.0 . . . . ?
N2 C6 C11 F1 0.6(5) . . . . ?
C7 C6 C11 C10 0.0 . . . . ?
N2 C6 C11 C10 -179.4(5) . . . . ?
C9 C10 C11 F1 180.0 . . . . ?
C9 C10 C11 C6 0.0 . . . . ?
C5 N2 C6' C11' -107.9(7) . . . . ?
C6 N2 C6' C11' 86(4) . . . . ?
Ru2 N2 C6' C11' 73.8(9) . . . . ?
C5 N2 C6' C7' 86.6(9) . . . . ?
C6 N2 C6' C7' -79(4) . . . . ?
Ru2 N2 C6' C7' -91.7(9) . . . . ?
C11' C6' C7' F1' -180.0 . . . . ?
N2 C6' C7' F1' -14.2(12) . . . . ?
C11' C6' C7' C8' 0.0 . . . . ?
N2 C6' C7' C8' 165.8(12) . . . . ?
F1' C7' C8' C9' 180.0 . . . . ?
C6' C7' C8' C9' 0.0 . . . . ?
C7' C8' C9' C10' 0.0 . . . . ?
C8' C9' C10' C11' 0.0 . . . . ?
C9' C10' C11' F1" -180.0 . . . . ?
C9' C10' C11' C6' 0.0 . . . . ?
C7' C6' C11' F1" -180.0 . . . . ?
N2 C6' C11' F1" 15.1(12) . . . . ?
C7' C6' C11' C10' 0.0 . . . . ?
N2 C6' C11' C10' -165.0(12) . . . . ?
C16 N3 C12 C13 -1.5(9) . . . . ?
Ru1 N3 C12 C13 178.0(5) . . . . ?
N3 C12 C13 C14 -1.1(11) . . . . ?
C12 C13 C14 C15 1.7(11) . . . . ?
C13 C14 C15 C16 0.2(10) . . . . ?
C12 N3 C16 N4 -177.1(5) . . . . ?
Ru1 N3 C16 N4 3.4(7) . . . . ?
C12 N3 C16 C15 3.3(8) . . . . ?
Ru1 N3 C16 C15 -176.2(4) . . . . ?
C17' N4 C16 N3 173.1(5) . . . . ?
C17 N4 C16 N3 -176.2(5) . . . . ?
Ru2 N4 C16 N3 2.9(7) . . . . ?
C17' N4 C16 C15 -7.4(8) . . . . ?
C17 N4 C16 C15 3.3(9) . . . . ?
Ru2 N4 C16 C15 -177.6(4) . . . . ?
C14 C15 C16 N3 -2.8(9) . . . . ?
C14 C15 C16 N4 177.7(6) . . . . ?
C16 N4 C17 C18 106.5(6) . . . . ?
C17' N4 C17 C18 -178(4) . . . . ?
Ru2 N4 C17 C18 -72.6(6) . . . . ?
C16 N4 C17 C22 -76.1(8) . . . . ?
C17' N4 C17 C22 -1(3) . . . . ?
Ru2 N4 C17 C22 104.8(6) . . . . ?
C22 C17 C18 C19 0.0 . . . . ?
N4 C17 C18 C19 177.3(9) . . . . ?
C17 C18 C19 C20 0.0 . . . . ?
C18 C19 C20 C21 0.0 . . . . ?
C19 C20 C21 C22 0.0 . . . . ?
C20 C21 C22 F2 -180.0 . . . . ?
C20 C21 C22 C17 0.0 . . . . ?
C18 C17 C22 F2 180.0 . . . . ?
N4 C17 C22 F2 2.5(9) . . . . ?
C18 C17 C22 C21 0.0 . . . . ?
N4 C17 C22 C21 -177.5(9) . . . . ?
C16 N4 C17' C18' 98.8(7) . . . . ?
C17 N4 C17' C18' -11(3) . . . . ?
Ru2 N4 C17' C18' -91.0(6) . . . . ?
C16 N4 C17' C22' -85.2(6) . . . . ?
C17 N4 C17' C22' 165(4) . . . . ?
Ru2 N4 C17' C22' 85.0(5) . . . . ?
C22' C17' C18' F2' 180.0 . . . . ?
N4 C17' C18' F2' -3.9(8) . . . . ?
C22' C17' C18' C19' 0.0 . . . . ?
N4 C17' C18' C19' 176.1(8) . . . . ?
F2' C18' C19' C20' -180.0 . . . . ?
C17' C18' C19' C20' 0.0 . . . . ?
C18' C19' C20' C21' 0.0 . . . . ?
C19' C20' C21' C22' 0.0 . . . . ?
C20' C21' C22' C17' 0.0 . . . . ?
C18' C17' C22' C21' 0.0 . . . . ?
N4 C17' C22' C21' -175.9(8) . . . . ?
Ru2 O2 C23 O1 7.9(7) . . . . ?
Ru2 O2 C23 C24 -170.8(4) . . . . ?
Ru1 O1 C23 O2 -3.0(7) . . . . ?
Ru1 O1 C23 C24 175.7(4) . . . . ?
Ru2 O4 C25 O3 5.0(8) . . . . ?
Ru2 O4 C25 C26 -173.6(4) . . . . ?
Ru1 O3 C25 O4 -0.1(8) . . . . ?
Ru1 O3 C25 C26 178.4(4) . . . . ?
Ru2 O5 C27 C29 -177.4(5) . . . . ?
Ru2 O5 C27 C28 4.1(11) . . . . ?
